data_7244624
loop_
_publ_author_name
'Ejarque, Daniel'
'Calvet, Teresa'
'Font-Bardia, Merc\`e'
'Pons, Josefina'

_publ_section_title
;
 Influence of a series of pyridine ligands on the structure and
 photophysical properties of Cd(ii) complexes
;
_journal_name_full CrystEngComm
_journal_paper_doi 10.1039/D1CE01584B
_journal_year 2022
_chemical_formula_moiety 'C64 H56 Cd2 N8 O12, 2(C H4 O)'
_chemical_formula_sum 'C66 H64 Cd2 N8 O14'
_chemical_formula_weight 1418.05
_space_group_crystal_system triclinic
_space_group_IT_number 2
_space_group_name_Hall '-P 1'
_space_group_name_H-M_alt 'P -1'
_atom_sites_solution_hydrogens geom
_audit_creation_method SHELXL-2018/3
_audit_update_record
;
2021-11-26 deposited with the CCDC.	2022-02-08 downloaded from the CCDC.
;
_cell_angle_alpha 101.718(3)
_cell_angle_beta 106.897(3)
_cell_angle_gamma 90.206(3)
_cell_formula_units_Z 1
_cell_length_a 9.1064(7)
_cell_length_b 12.4497(10)
_cell_length_c 14.1999(12)
_cell_measurement_reflns_used 9792
_cell_measurement_temperature 100(2)
_cell_measurement_theta_max 31.57
_cell_measurement_theta_min 2.34
_cell_volume 1504.9(2)
_computing_cell_refinement 'Bruker SAINT'
_computing_data_collection 'Bruker APEX3'
_computing_data_reduction 'Bruker SAINT'
_computing_molecular_graphics 'Bruker SHELXTL'
_computing_publication_material 'Bruker SHELXTL'
_computing_structure_refinement 'SHELXL-2018/3 (Sheldrick, 2018)'
_computing_structure_solution 'SHELXT 2014/5 (Sheldrick, 2014)'
_diffrn_ambient_temperature 100(2)
_diffrn_measured_fraction_theta_full 0.998
_diffrn_measured_fraction_theta_max 0.994
_diffrn_measurement_device_type 'D8 Venture'
_diffrn_measurement_method '\f and \w scans'
_diffrn_radiation_type MoK\a
_diffrn_radiation_wavelength 0.71073
_diffrn_reflns_av_R_equivalents 0.0434
_diffrn_reflns_av_unetI/netI 0.0335
_diffrn_reflns_Laue_measured_fraction_full 0.998
_diffrn_reflns_Laue_measured_fraction_max 0.994
_diffrn_reflns_limit_h_max 13
_diffrn_reflns_limit_h_min -13
_diffrn_reflns_limit_k_max 18
_diffrn_reflns_limit_k_min -18
_diffrn_reflns_limit_l_max 20
_diffrn_reflns_limit_l_min -20
_diffrn_reflns_number 56350
_diffrn_reflns_point_group_measured_fraction_full 0.998
_diffrn_reflns_point_group_measured_fraction_max 0.994
_diffrn_reflns_theta_full 25.242
_diffrn_reflns_theta_max 31.596
_diffrn_reflns_theta_min 2.343
_diffrn_source microfocus
_exptl_absorpt_coefficient_mu 0.782
_exptl_absorpt_correction_T_max 0.7463
_exptl_absorpt_correction_T_min 0.6966
_exptl_absorpt_correction_type multi-scan
_exptl_absorpt_process_details sadabs
_exptl_crystal_colour colourless
_exptl_crystal_density_diffrn 1.565
_exptl_crystal_description prism
_exptl_crystal_F_000 724
_exptl_crystal_size_max 0.180
_exptl_crystal_size_mid 0.040
_exptl_crystal_size_min 0.020
_refine_diff_density_max 1.020
_refine_diff_density_min -1.029
_refine_diff_density_rms 0.101
_refine_ls_extinction_method none
_refine_ls_goodness_of_fit_ref 1.060
_refine_ls_hydrogen_treatment constr
_refine_ls_matrix_type full
_refine_ls_number_parameters 416
_refine_ls_number_reflns 10043
_refine_ls_number_restraints 6
_refine_ls_restrained_S_all 1.064
_refine_ls_R_factor_all 0.0391
_refine_ls_R_factor_gt 0.0315
_refine_ls_shift/su_max 0.003
_refine_ls_shift/su_mean 0.000
_refine_ls_structure_factor_coef Fsqd
_refine_ls_weighting_details 'w=1/[\s^2^(Fo^2^)+(0.0328P)^2^+1.7324P] where P=(Fo^2^+2Fc^2^)/3'
_refine_ls_weighting_scheme calc
_refine_ls_wR_factor_gt 0.0750
_refine_ls_wR_factor_ref 0.0803
_reflns_Friedel_coverage 0.000
_reflns_number_gt 8961
_reflns_number_total 10043
_reflns_threshold_expression 'I > 2\s(I)'
_cod_data_source_file d1ce01584b2.cif
_cod_data_source_block C20ZB153_0m_a
_cod_database_code 7244624
_shelx_shelxl_version_number 2018/3
_shelx_space_group_comment
;
The symmetry employed for this shelxl refinement is uniquely defined
by the following loop, which should always be used as a source of
symmetry information in preference to the above space-group names.
They are only intended as comments.
;

loop_
_space_group_symop_operation_xyz
'x, y, z'
'-x, -y, -z'

loop_
_atom_site_label
_atom_site_type_symbol
_atom_site_fract_x
_atom_site_fract_y
_atom_site_fract_z
_atom_site_U_iso_or_equiv
_atom_site_adp_type
_atom_site_occupancy
_atom_site_site_symmetry_order
_atom_site_calc_flag
_atom_site_refinement_flags_posn
_atom_site_refinement_flags_adp
_atom_site_refinement_flags_occupancy
_atom_site_disorder_assembly
_atom_site_disorder_group
Cd1 Cd 0.17829(2) 0.59003(2) 0.50477(2) 0.01212(4) Uani 1 1 d . U . . .
O1 O 0.34663(15) 0.49502(11) 0.62474(11) 0.0177(3) Uani 1 1 d . . . . .
O2 O 0.09899(15) 0.44640(11) 0.56760(10) 0.0154(2) Uani 1 1 d . U . . .
O3 O 0.18561(17) 0.10825(12) 0.59370(12) 0.0225(3) Uani 1 1 d . . . . .
O4 O 0.26999(16) 0.47156(11) 0.38574(10) 0.0168(2) Uani 1 1 d . U . . .
O5 O 0.15290(16) 0.61651(12) 0.34013(10) 0.0182(3) Uani 1 1 d . U . . .
O6 O 0.2127(2) 0.28313(14) 0.10783(14) 0.0343(4) Uani 1 1 d . . . . .
N1 N 0.12588(18) 0.27656(13) 0.66521(12) 0.0153(3) Uani 1 1 d . . . . .
H1N H 0.059639 0.312277 0.692119 0.018 Uiso 1 1 calc R U . . .
N2 N 0.37013(18) 0.42296(13) 0.21904(12) 0.0157(3) Uani 1 1 d . . . . .
H2N H 0.465845 0.443847 0.255091 0.019 Uiso 1 1 calc R U . . .
N3 N 0.10954(18) 0.73636(13) 0.60931(12) 0.0154(3) Uani 1 1 d . . . . .
N4 N 0.37322(18) 0.73094(13) 0.55721(12) 0.0155(3) Uani 1 1 d . U . . .
C1 C 0.2349(2) 0.43119(14) 0.61748(13) 0.0132(3) Uani 1 1 d . . . . .
C2 C 0.2605(2) 0.33500(15) 0.66772(14) 0.0145(3) Uani 1 1 d . . . . .
C3 C 0.4060(2) 0.30906(15) 0.70729(15) 0.0176(3) Uani 1 1 d . . . . .
H3 H 0.482045 0.350288 0.693189 0.021 Uiso 1 1 calc R U . . .
C4 C 0.4670(2) 0.22845(16) 0.76813(16) 0.0220(4) Uani 1 1 d . . . . .
C5 C 0.6144(3) 0.19484(18) 0.77137(19) 0.0295(5) Uani 1 1 d . . . . .
H5 H 0.668156 0.220912 0.731401 0.035 Uiso 1 1 calc R U . . .
C6 C 0.6832(3) 0.1234(2) 0.8327(2) 0.0402(7) Uani 1 1 d . . . . .
H6 H 0.782548 0.099959 0.833370 0.048 Uiso 1 1 calc R U . . .
C7 C 0.6071(3) 0.0867(2) 0.8925(2) 0.0428(7) Uani 1 1 d . . . . .
H7 H 0.654265 0.038245 0.934393 0.051 Uiso 1 1 calc R U . . .
C8 C 0.4615(3) 0.1208(2) 0.89121(19) 0.0367(6) Uani 1 1 d . . . . .
H8 H 0.409993 0.096351 0.933125 0.044 Uiso 1 1 calc R U . . .
C9 C 0.3907(3) 0.19073(18) 0.82888(17) 0.0281(5) Uani 1 1 d . . . . .
H9 H 0.290477 0.212785 0.827620 0.034 Uiso 1 1 calc R U . . .
C10 C 0.0936(2) 0.16684(15) 0.62284(14) 0.0164(3) Uani 1 1 d . . . . .
C11 C -0.0637(2) 0.12231(17) 0.61793(18) 0.0228(4) Uani 1 1 d . . . . .
H11A H -0.135551 0.180700 0.611785 0.034 Uiso 1 1 calc R U . . .
H11B H -0.057248 0.096064 0.679479 0.034 Uiso 1 1 calc R U . . .
H11C H -0.100212 0.061291 0.559352 0.034 Uiso 1 1 calc R U . . .
C12 C 0.2235(2) 0.53079(15) 0.32187(13) 0.0143(3) Uani 1 1 d . . . . .
C13 C 0.2574(2) 0.50107(15) 0.22287(13) 0.0144(3) Uani 1 1 d . . . . .
C14 C 0.1861(2) 0.55146(16) 0.14876(14) 0.0166(3) Uani 1 1 d . . . . .
H14 H 0.110068 0.597947 0.164209 0.020 Uiso 1 1 calc R U . . .
C15 C 0.2021(2) 0.54915(17) 0.04885(14) 0.0183(4) Uani 1 1 d . . . . .
C16 C 0.1185(3) 0.6226(2) -0.00424(16) 0.0254(4) Uani 1 1 d . . . . .
H16 H 0.052623 0.668505 0.024494 0.030 Uiso 1 1 calc R U . . .
C17 C 0.1291(3) 0.6304(2) -0.09814(18) 0.0314(5) Uani 1 1 d . . . . .
H17 H 0.070835 0.681174 -0.133013 0.038 Uiso 1 1 calc R U . . .
C18 C 0.2242(3) 0.5644(2) -0.14081(16) 0.0295(5) Uani 1 1 d . . . . .
H18 H 0.233140 0.570270 -0.204611 0.035 Uiso 1 1 calc R U . . .
C19 C 0.3060(4) 0.4900(3) -0.0902(2) 0.0420(7) Uani 1 1 d . . . . .
H19 H 0.370236 0.443617 -0.119998 0.050 Uiso 1 1 calc R U . . .
C20 C 0.2961(3) 0.4818(2) 0.00408(19) 0.0369(6) Uani 1 1 d . . . . .
H20 H 0.353595 0.430154 0.038061 0.044 Uiso 1 1 calc R U . . .
C21 C 0.3407(2) 0.31902(17) 0.16400(15) 0.0200(4) Uani 1 1 d . . . . .
C22 C 0.4785(3) 0.25094(18) 0.17299(17) 0.0259(4) Uani 1 1 d . . . . .
H22A H 0.452389 0.178538 0.183093 0.039 Uiso 1 1 calc R U . . .
H22B H 0.563944 0.287960 0.230543 0.039 Uiso 1 1 calc R U . . .
H22C H 0.508858 0.242004 0.111193 0.039 Uiso 1 1 calc R U . . .
C23 C -0.0104(2) 0.72966(16) 0.64537(15) 0.0188(4) Uani 1 1 d . . . . .
H23 H -0.079967 0.666283 0.618852 0.023 Uiso 1 1 calc R U . . .
C24 C -0.0369(2) 0.81140(17) 0.71968(16) 0.0209(4) Uani 1 1 d . . . . .
H24 H -0.121973 0.803806 0.744362 0.025 Uiso 1 1 calc R U . . .
C25 C 0.0633(3) 0.90433(17) 0.75711(16) 0.0226(4) Uani 1 1 d . . . . .
H25 H 0.048447 0.961653 0.808262 0.027 Uiso 1 1 calc R U . . .
C26 C 0.1859(2) 0.91257(16) 0.71885(15) 0.0203(4) Uani 1 1 d . . . . .
H26 H 0.254948 0.976242 0.742928 0.024 Uiso 1 1 calc R U . . .
C27 C 0.2069(2) 0.82698(14) 0.64498(14) 0.0142(3) Uani 1 1 d . . . . .
C28 C 0.3418(2) 0.82844(15) 0.60595(14) 0.0144(3) Uani 1 1 d . . . . .
C29 C 0.4323(2) 0.92414(16) 0.62085(16) 0.0201(4) Uani 1 1 d . . . . .
H29 H 0.407206 0.992617 0.654081 0.024 Uiso 1 1 calc R U . . .
C30 C 0.5604(2) 0.91730(18) 0.58598(17) 0.0233(4) Uani 1 1 d . . . . .
H30 H 0.624026 0.981532 0.595204 0.028 Uiso 1 1 calc R U . . .
C31 C 0.5950(2) 0.81689(18) 0.53788(17) 0.0227(4) Uani 1 1 d . . . . .
H31 H 0.682811 0.810629 0.514364 0.027 Uiso 1 1 calc R U . . .
C32 C 0.4973(2) 0.72505(17) 0.52483(16) 0.0204(4) Uani 1 1 d . . . . .
H32 H 0.519949 0.655678 0.491660 0.024 Uiso 1 1 calc R U . . .
O1W O 0.1108(13) 0.1042(8) -0.0421(7) 0.144(3) Uani 0.75 1 d D . P A -1
H1WO H 0.142485 0.169655 -0.014172 0.216 Uiso 0.75 1 calc R U P A -1
C1W C 0.0267(13) 0.0623(8) 0.0137(8) 0.144(3) Uani 0.75 1 d D . P A -1
H1WA H -0.010216 0.123479 0.054221 0.173 Uiso 0.75 1 calc R U P A -1
H1WB H 0.093368 0.019963 0.058136 0.173 Uiso 0.75 1 calc R U P A -1
H1WC H -0.061312 0.014565 -0.032731 0.173 Uiso 0.75 1 calc R U P A -1
O1W' O 0.0927(11) 0.1718(7) -0.0998(6) 0.0447(17) Uani 0.25 1 d D . P B -2
H1W' H 0.129962 0.233808 -0.064432 0.067 Uiso 0.25 1 calc R U P B -2
C1W' C 0.112(3) 0.0923(13) -0.0362(13) 0.0447(17) Uani 0.25 1 d D . P B -2
H1WD H 0.028027 0.095681 -0.005543 0.067 Uiso 0.25 1 calc R U P B -2
H1WE H 0.210568 0.109178 0.016941 0.067 Uiso 0.25 1 calc R U P B -2
H1WF H 0.110174 0.018359 -0.076849 0.067 Uiso 0.25 1 calc R U P B -2

loop_
_atom_site_aniso_label
_atom_site_aniso_U_11
_atom_site_aniso_U_22
_atom_site_aniso_U_33
_atom_site_aniso_U_23
_atom_site_aniso_U_13
_atom_site_aniso_U_12
Cd1 0.01423(6) 0.01113(6) 0.01150(6) 0.00209(4) 0.00482(4) 0.00046(4)
O1 0.0139(6) 0.0176(6) 0.0207(7) 0.0076(5) 0.0017(5) -0.0013(5)
O2 0.0150(6) 0.0148(5) 0.0171(6) 0.0071(4) 0.0033(5) 0.0000(4)
O3 0.0201(7) 0.0166(6) 0.0307(8) 0.0013(6) 0.0098(6) 0.0007(5)
O4 0.0223(6) 0.0172(6) 0.0132(6) 0.0026(4) 0.0090(5) 0.0036(5)
O5 0.0221(6) 0.0231(7) 0.0127(4) 0.0050(5) 0.0092(5) 0.0081(5)
O6 0.0258(8) 0.0250(8) 0.0377(9) -0.0095(7) -0.0018(7) 0.0029(6)
N1 0.0157(7) 0.0141(7) 0.0186(7) 0.0053(6) 0.0077(6) 0.0025(6)
N2 0.0143(7) 0.0186(7) 0.0132(7) 0.0008(6) 0.0040(6) 0.0036(6)
N3 0.0162(7) 0.0140(7) 0.0154(7) 0.0017(5) 0.0052(6) -0.0001(6)
N4 0.0159(7) 0.0148(7) 0.0164(7) 0.0037(6) 0.0054(6) 0.0004(5)
C1 0.0158(8) 0.0127(7) 0.0108(7) 0.0023(6) 0.0035(6) 0.0026(6)
C2 0.0160(8) 0.0121(7) 0.0143(8) 0.0020(6) 0.0032(6) 0.0007(6)
C3 0.0170(8) 0.0141(8) 0.0196(8) 0.0045(7) 0.0018(7) 0.0003(6)
C4 0.0232(9) 0.0134(8) 0.0230(9) 0.0044(7) -0.0031(8) -0.0006(7)
C5 0.0251(10) 0.0191(10) 0.0361(12) 0.0059(9) -0.0037(9) 0.0029(8)
C6 0.0339(13) 0.0245(11) 0.0492(16) 0.0099(11) -0.0093(12) 0.0082(10)
C7 0.0489(16) 0.0229(11) 0.0405(14) 0.0140(10) -0.0162(12) -0.0015(11)
C8 0.0492(15) 0.0249(11) 0.0264(11) 0.0117(9) -0.0078(10) -0.0093(10)
C9 0.0323(11) 0.0224(10) 0.0242(10) 0.0088(8) -0.0025(9) -0.0043(9)
C10 0.0166(8) 0.0150(8) 0.0182(8) 0.0066(7) 0.0041(7) 0.0007(6)
C11 0.0170(8) 0.0196(9) 0.0336(11) 0.0092(8) 0.0081(8) 0.0005(7)
C12 0.0130(7) 0.0163(8) 0.0128(7) 0.0008(6) 0.0043(6) -0.0010(6)
C13 0.0150(7) 0.0154(8) 0.0126(7) 0.0007(6) 0.0052(6) 0.0017(6)
C14 0.0169(8) 0.0177(8) 0.0153(8) 0.0024(6) 0.0057(7) 0.0032(7)
C15 0.0195(8) 0.0218(9) 0.0129(8) 0.0033(7) 0.0040(7) 0.0000(7)
C16 0.0256(10) 0.0327(11) 0.0207(9) 0.0113(8) 0.0074(8) 0.0072(9)
C17 0.0347(12) 0.0391(13) 0.0232(10) 0.0161(10) 0.0063(9) 0.0047(10)
C18 0.0381(12) 0.0353(12) 0.0155(9) 0.0057(8) 0.0083(9) -0.0044(10)
C19 0.0627(18) 0.0489(16) 0.0262(12) 0.0128(11) 0.0280(13) 0.0241(14)
C20 0.0562(16) 0.0430(14) 0.0242(11) 0.0173(10) 0.0241(11) 0.0284(13)
C21 0.0231(9) 0.0192(9) 0.0161(8) 0.0021(7) 0.0045(7) 0.0049(7)
C22 0.0288(10) 0.0218(10) 0.0248(10) 0.0030(8) 0.0055(8) 0.0105(8)
C23 0.0179(8) 0.0179(8) 0.0208(9) 0.0021(7) 0.0077(7) -0.0001(7)
C24 0.0232(9) 0.0220(9) 0.0211(9) 0.0038(7) 0.0124(8) 0.0039(7)
C25 0.0286(10) 0.0190(9) 0.0209(9) -0.0001(7) 0.0112(8) 0.0047(8)
C26 0.0223(9) 0.0147(8) 0.0217(9) -0.0010(7) 0.0067(7) 0.0004(7)
C27 0.0150(7) 0.0116(7) 0.0156(8) 0.0035(6) 0.0034(6) 0.0003(6)
C28 0.0137(7) 0.0138(8) 0.0151(8) 0.0034(6) 0.0030(6) 0.0003(6)
C29 0.0185(8) 0.0148(8) 0.0257(10) 0.0035(7) 0.0054(7) -0.0003(7)
C30 0.0193(9) 0.0221(10) 0.0291(10) 0.0080(8) 0.0062(8) -0.0036(7)
C31 0.0163(8) 0.0266(10) 0.0261(10) 0.0046(8) 0.0080(8) -0.0038(7)
C32 0.0190(9) 0.0212(9) 0.0225(9) 0.0022(7) 0.0104(7) 0.0001(7)
O1W 0.150(7) 0.115(6) 0.114(6) -0.037(4) -0.003(4) -0.001(4)
C1W 0.150(7) 0.115(6) 0.114(6) -0.037(4) -0.003(4) -0.001(4)
O1W' 0.065(5) 0.031(3) 0.036(3) -0.008(3) 0.024(3) -0.005(3)
C1W' 0.065(5) 0.031(3) 0.036(3) -0.008(3) 0.024(3) -0.005(3)

loop_
_atom_type_symbol
_atom_type_description
_atom_type_scat_dispersion_real
_atom_type_scat_dispersion_imag
_atom_type_scat_source
C C 0.0033 0.0016 'International Tables Vol C Tables 4.2.6.8 and 6.1.1.4'
H H 0.0000 0.0000 'International Tables Vol C Tables 4.2.6.8 and 6.1.1.4'
Cd Cd -0.8075 1.2024 'International Tables Vol C Tables 4.2.6.8 and 6.1.1.4'
N N 0.0061 0.0033 'International Tables Vol C Tables 4.2.6.8 and 6.1.1.4'
O O 0.0106 0.0060 'International Tables Vol C Tables 4.2.6.8 and 6.1.1.4'

loop_
_geom_angle_atom_site_label_1
_geom_angle_atom_site_label_2
_geom_angle_atom_site_label_3
_geom_angle
_geom_angle_site_symmetry_1
_geom_angle_site_symmetry_3
_geom_angle_publ_flag
N3 Cd1 N4 71.16(6) . . ?
N3 Cd1 O2 98.42(5) . . ?
N4 Cd1 O2 138.10(5) . . ?
N3 Cd1 O4 167.51(5) . . ?
N4 Cd1 O4 98.81(5) . . ?
O2 Cd1 O4 94.04(5) . . ?
N3 Cd1 O5 114.55(5) . . ?
N4 Cd1 O5 85.18(5) . . ?
O2 Cd1 O5 133.63(5) . . ?
O4 Cd1 O5 55.84(5) . . ?
N3 Cd1 O2 83.24(5) . 2_566 ?
N4 Cd1 O2 142.45(5) . 2_566 ?
O2 Cd1 O2 71.17(5) . 2_566 ?
O4 Cd1 O2 101.77(5) . 2_566 ?
O5 Cd1 O2 80.96(5) . 2_566 ?
N3 Cd1 O1 102.49(5) . . ?
N4 Cd1 O1 87.25(5) . . ?
O2 Cd1 O1 54.58(4) . . ?
O4 Cd1 O1 84.00(5) . . ?
O5 Cd1 O1 137.18(5) . . ?
O2 Cd1 O1 125.75(4) 2_566 . ?
N3 Cd1 C12 141.93(6) . . ?
N4 Cd1 C12 91.89(5) . . ?
O2 Cd1 C12 115.71(5) . . ?
O4 Cd1 C12 27.86(5) . . ?
O5 Cd1 C12 27.98(5) . . ?
O2 Cd1 C12 91.90(5) 2_566 . ?
O1 Cd1 C12 110.68(5) . . ?
N3 Cd1 C1 103.48(5) . . ?
N4 Cd1 C1 113.51(6) . . ?
O2 Cd1 C1 27.48(5) . . ?
O4 Cd1 C1 87.20(5) . . ?
O5 Cd1 C1 141.53(5) . . ?
O2 Cd1 C1 98.62(5) 2_566 . ?
O1 Cd1 C1 27.20(5) . . ?
C12 Cd1 C1 114.57(5) . . ?
C1 O1 Cd1 90.08(11) . . ?
C1 O2 Cd1 93.91(11) . . ?
C1 O2 Cd1 157.08(12) . 2_566 ?
Cd1 O2 Cd1 108.83(5) . 2_566 ?
C12 O4 Cd1 91.55(11) . . ?
C12 O5 Cd1 90.65(11) . . ?
C10 N1 C2 123.02(16) . . ?
C10 N1 H1N 118.5 . . ?
C2 N1 H1N 118.5 . . ?
C21 N2 C13 124.62(16) . . ?
C21 N2 H2N 117.7 . . ?
C13 N2 H2N 117.7 . . ?
C23 N3 C27 119.05(16) . . ?
C23 N3 Cd1 123.10(13) . . ?
C27 N3 Cd1 117.29(12) . . ?
C32 N4 C28 119.23(17) . . ?
C32 N4 Cd1 122.92(13) . . ?
C28 N4 Cd1 116.56(12) . . ?
O1 C1 O2 120.99(17) . . ?
O1 C1 C2 120.11(16) . . ?
O2 C1 C2 118.90(16) . . ?
O1 C1 Cd1 62.72(10) . . ?
O2 C1 Cd1 58.61(9) . . ?
C2 C1 Cd1 173.41(12) . . ?
C3 C2 N1 125.78(17) . . ?
C3 C2 C1 118.75(17) . . ?
N1 C2 C1 115.42(15) . . ?
C2 C3 C4 131.15(19) . . ?
C2 C3 H3 114.4 . . ?
C4 C3 H3 114.4 . . ?
C5 C4 C9 118.9(2) . . ?
C5 C4 C3 117.7(2) . . ?
C9 C4 C3 123.3(2) . . ?
C6 C5 C4 120.6(3) . . ?
C6 C5 H5 119.7 . . ?
C4 C5 H5 119.7 . . ?
C7 C6 C5 120.1(3) . . ?
C7 C6 H6 119.9 . . ?
C5 C6 H6 119.9 . . ?
C6 C7 C8 119.9(2) . . ?
C6 C7 H7 120.0 . . ?
C8 C7 H7 120.0 . . ?
C7 C8 C9 120.4(3) . . ?
C7 C8 H8 119.8 . . ?
C9 C8 H8 119.8 . . ?
C8 C9 C4 120.0(2) . . ?
C8 C9 H9 120.0 . . ?
C4 C9 H9 120.0 . . ?
O3 C10 N1 122.97(18) . . ?
O3 C10 C11 122.15(18) . . ?
N1 C10 C11 114.85(17) . . ?
C10 C11 H11A 109.5 . . ?
C10 C11 H11B 109.5 . . ?
H11A C11 H11B 109.5 . . ?
C10 C11 H11C 109.5 . . ?
H11A C11 H11C 109.5 . . ?
H11B C11 H11C 109.5 . . ?
O4 C12 O5 121.94(17) . . ?
O4 C12 C13 119.05(16) . . ?
O5 C12 C13 118.98(16) . . ?
O4 C12 Cd1 60.59(9) . . ?
O5 C12 Cd1 61.36(9) . . ?
C13 C12 Cd1 176.79(13) . . ?
C14 C13 N2 126.03(17) . . ?
C14 C13 C12 119.00(17) . . ?
N2 C13 C12 114.92(16) . . ?
C13 C14 C15 132.80(18) . . ?
C13 C14 H14 113.6 . . ?
C15 C14 H14 113.6 . . ?
C16 C15 C20 117.90(19) . . ?
C16 C15 C14 116.51(18) . . ?
C20 C15 C14 125.57(19) . . ?
C17 C16 C15 121.5(2) . . ?
C17 C16 H16 119.2 . . ?
C15 C16 H16 119.2 . . ?
C18 C17 C16 119.9(2) . . ?
C18 C17 H17 120.0 . . ?
C16 C17 H17 120.0 . . ?
C19 C18 C17 119.4(2) . . ?
C19 C18 H18 120.3 . . ?
C17 C18 H18 120.3 . . ?
C18 C19 C20 121.0(2) . . ?
C18 C19 H19 119.5 . . ?
C20 C19 H19 119.5 . . ?
C19 C20 C15 120.3(2) . . ?
C19 C20 H20 119.9 . . ?
C15 C20 H20 119.9 . . ?
O6 C21 N2 122.91(19) . . ?
O6 C21 C22 122.00(19) . . ?
N2 C21 C22 115.04(18) . . ?
C21 C22 H22A 109.5 . . ?
C21 C22 H22B 109.5 . . ?
H22A C22 H22B 109.5 . . ?
C21 C22 H22C 109.5 . . ?
H22A C22 H22C 109.5 . . ?
H22B C22 H22C 109.5 . . ?
N3 C23 C24 122.70(18) . . ?
N3 C23 H23 118.6 . . ?
C24 C23 H23 118.6 . . ?
C25 C24 C23 118.51(19) . . ?
C25 C24 H24 120.7 . . ?
C23 C24 H24 120.7 . . ?
C24 C25 C26 119.03(18) . . ?
C24 C25 H25 120.5 . . ?
C26 C25 H25 120.5 . . ?
C25 C26 C27 119.60(18) . . ?
C25 C26 H26 120.2 . . ?
C27 C26 H26 120.2 . . ?
N3 C27 C26 121.09(17) . . ?
N3 C27 C28 117.02(16) . . ?
C26 C27 C28 121.80(16) . . ?
N4 C28 C29 121.84(17) . . ?
N4 C28 C27 115.97(16) . . ?
C29 C28 C27 122.18(17) . . ?
C30 C29 C28 118.45(19) . . ?
C30 C29 H29 120.8 . . ?
C28 C29 H29 120.8 . . ?
C31 C30 C29 119.87(19) . . ?
C31 C30 H30 120.1 . . ?
C29 C30 H30 120.1 . . ?
C30 C31 C32 118.12(19) . . ?
C30 C31 H31 120.9 . . ?
C32 C31 H31 120.9 . . ?
N4 C32 C31 122.45(19) . . ?
N4 C32 H32 118.8 . . ?
C31 C32 H32 118.8 . . ?
C1W O1W H1WO 109.5 . . ?
O1W C1W H1WA 109.5 . . ?
O1W C1W H1WB 109.5 . . ?
H1WA C1W H1WB 109.5 . . ?
O1W C1W H1WC 109.5 . . ?
H1WA C1W H1WC 109.5 . . ?
H1WB C1W H1WC 109.5 . . ?
C1W' O1W' H1W' 109.5 . . ?
O1W' C1W' H1WD 109.5 . . ?
O1W' C1W' H1WE 109.5 . . ?
H1WD C1W' H1WE 109.5 . . ?
O1W' C1W' H1WF 109.5 . . ?
H1WD C1W' H1WF 109.5 . . ?
H1WE C1W' H1WF 109.5 . . ?

loop_
_geom_bond_atom_site_label_1
_geom_bond_atom_site_label_2
_geom_bond_distance
_geom_bond_site_symmetry_2
_geom_bond_publ_flag
Cd1 N3 2.3162(16) . ?
Cd1 N4 2.3370(16) . ?
Cd1 O2 2.3512(13) . ?
Cd1 O4 2.3550(13) . ?
Cd1 O5 2.3720(14) . ?
Cd1 O2 2.4355(13) 2_566 ?
Cd1 O1 2.4423(14) . ?
Cd1 C12 2.7024(18) . ?
Cd1 C1 2.7479(18) . ?
O1 C1 1.256(2) . ?
O2 C1 1.271(2) . ?
O3 C10 1.220(2) . ?
O4 C12 1.264(2) . ?
O5 C12 1.268(2) . ?
O6 C21 1.228(3) . ?
N1 C10 1.369(2) . ?
N1 C2 1.411(2) . ?
N1 H1N 0.8800 . ?
N2 C21 1.350(2) . ?
N2 C13 1.422(2) . ?
N2 H2N 0.8800 . ?
N3 C23 1.343(2) . ?
N3 C27 1.347(2) . ?
N4 C32 1.336(2) . ?
N4 C28 1.346(2) . ?
C1 C2 1.500(3) . ?
C2 C3 1.349(3) . ?
C3 C4 1.463(3) . ?
C3 H3 0.9500 . ?
C4 C5 1.398(3) . ?
C4 C9 1.400(3) . ?
C5 C6 1.394(3) . ?
C5 H5 0.9500 . ?
C6 C7 1.380(5) . ?
C6 H6 0.9500 . ?
C7 C8 1.390(4) . ?
C7 H7 0.9500 . ?
C8 C9 1.393(3) . ?
C8 H8 0.9500 . ?
C9 H9 0.9500 . ?
C10 C11 1.511(3) . ?
C11 H11A 0.9800 . ?
C11 H11B 0.9800 . ?
C11 H11C 0.9800 . ?
C12 C13 1.500(3) . ?
C13 C14 1.340(3) . ?
C14 C15 1.462(3) . ?
C14 H14 0.9500 . ?
C15 C16 1.392(3) . ?
C15 C20 1.394(3) . ?
C16 C17 1.387(3) . ?
C16 H16 0.9500 . ?
C17 C18 1.378(4) . ?
C17 H17 0.9500 . ?
C18 C19 1.377(4) . ?
C18 H18 0.9500 . ?
C19 C20 1.391(3) . ?
C19 H19 0.9500 . ?
C20 H20 0.9500 . ?
C21 C22 1.506(3) . ?
C22 H22A 0.9800 . ?
C22 H22B 0.9800 . ?
C22 H22C 0.9800 . ?
C23 C24 1.386(3) . ?
C23 H23 0.9500 . ?
C24 C25 1.384(3) . ?
C24 H24 0.9500 . ?
C25 C26 1.388(3) . ?
C25 H25 0.9500 . ?
C26 C27 1.392(3) . ?
C26 H26 0.9500 . ?
C27 C28 1.488(3) . ?
C28 C29 1.390(3) . ?
C29 C30 1.390(3) . ?
C29 H29 0.9500 . ?
C30 C31 1.382(3) . ?
C30 H30 0.9500 . ?
C31 C32 1.394(3) . ?
C31 H31 0.9500 . ?
C32 H32 0.9500 . ?
O1W C1W 1.415(8) . ?
O1W H1WO 0.8400 . ?
C1W H1WA 0.9800 . ?
C1W H1WB 0.9800 . ?
C1W H1WC 0.9800 . ?
O1W' C1W' 1.448(9) . ?
O1W' H1W' 0.8400 . ?
C1W' H1WD 0.9800 . ?
C1W' H1WE 0.9800 . ?
C1W' H1WF 0.9800 . ?
